data_2104072
loop_
_publ_author_name
'van der Lee, A.'
'Rolland, M.'
'Marat, X.'
'Virieux, D.'
'Volle, J.-N.'
'Pirat, J.-L.'

_publ_section_title
;
 Structure-directing weak phosphoryl
 <i>X</i>H&#x00B7;&#x00B7;&#x00B7;O=P (<i>X</i> = C, N) hydrogen bonds
 in cyclic oxazaphospholidines and oxazaphosphinanes
;
_journal_coeditor_code GP5020
_journal_issue 2
_journal_name_full 'Acta Crystallographica Section B'
_journal_page_first 196
_journal_page_last 205
_journal_paper_doi 10.1107/S0108768107061770
_journal_volume 64
_journal_year 2008
_chemical_formula_moiety 'C20 H26 N O2 P'
_chemical_formula_sum 'C20 H26 N O2 P'
_chemical_formula_weight 343.39
_chemical_name_systematic
;
(2R,4S,5R)-3-tert-butyl-2-ethyl-4,5-diphenyl-
[1,3,2]-oxazaphospholidine2-oxide
;
_space_group_IT_number 61
_symmetry_cell_setting orthorhombic
_symmetry_space_group_name_Hall '-P 2ac 2ab'
_symmetry_space_group_name_H-M 'P b c a'
_atom_sites_solution_hydrogens geom
_atom_sites_solution_primary direct
_audit_creation_method CRYSTALS_ver_12.84
_cell_angle_alpha 90
_cell_angle_beta 90
_cell_angle_gamma 90
_cell_formula_units_Z 8
_cell_length_a 10.5381(8)
_cell_length_b 15.7519(14)
_cell_length_c 22.626(2)
_cell_measurement_reflns_used 9727
_cell_measurement_temperature 120
_cell_measurement_theta_max 15.52
_cell_measurement_theta_min 2.54
_cell_volume 3755.8(6)
_computing_cell_refinement 'SAINT (Siemens ,1995)'
_computing_data_collection 'SMART (Siemens, 1993)'
_computing_data_reduction 'SAINT (Siemens ,1995)'
_computing_molecular_graphics 'CAMERON (Watkin et al., 1996)'
_computing_publication_material 'CRYSTALS (Betteridge et al., 2003)'
_computing_structure_refinement 'CRYSTALS (Betteridge et al., 2003)'
_computing_structure_solution 'SIR92 (Altomare et al., 1994)'
_diffrn_ambient_temperature 120
_diffrn_measured_fraction_theta_full 0.996
_diffrn_measured_fraction_theta_max 0.990
_diffrn_measurement_device_type 'Bruker SMART'
_diffrn_measurement_method \w
_diffrn_radiation_monochromator graphite
_diffrn_radiation_type synchrotron
_diffrn_radiation_wavelength 0.50606
_diffrn_reflns_av_R_equivalents 0.072
_diffrn_reflns_limit_h_max 14
_diffrn_reflns_limit_h_min -15
_diffrn_reflns_limit_k_max 22
_diffrn_reflns_limit_k_min -19
_diffrn_reflns_limit_l_max 33
_diffrn_reflns_limit_l_min -31
_diffrn_reflns_number 22025
_diffrn_reflns_theta_full 20.170
_diffrn_reflns_theta_max 20.794
_diffrn_reflns_theta_min 1.221
_diffrn_standards_number 0
_exptl_absorpt_coefficient_mu 0.066
_exptl_absorpt_correction_T_max 1.00
_exptl_absorpt_correction_T_min 0.89
_exptl_absorpt_correction_type multi-scan
_exptl_absorpt_process_details 'SADABS (Siemens, 1996)'
_exptl_crystal_colour 'translucent pale white'
_exptl_crystal_density_diffrn 1.215
_exptl_crystal_description needle
_exptl_crystal_F_000 1472
_exptl_crystal_size_max 0.50
_exptl_crystal_size_mid 0.05
_exptl_crystal_size_min 0.05
_refine_diff_density_max 0.36
_refine_diff_density_min -0.67
_refine_ls_extinction_coef 8606.704
_refine_ls_extinction_method 'Larson (1970), Equation 22'
_refine_ls_goodness_of_fit_ref 0.9846
_refine_ls_hydrogen_treatment constr
_refine_ls_matrix_type full
_refine_ls_number_parameters 218
_refine_ls_number_reflns 4671
_refine_ls_number_restraints 0
_refine_ls_R_factor_all 0.0620
_refine_ls_R_factor_gt 0.0515
_refine_ls_shift/su_max 0.000621
_refine_ls_structure_factor_coef F
_refine_ls_weighting_details
;
 Method, part 1, Chebychev polynomial, (Watkin, 1994, Prince, 1982)
 [weight] = 1.0/[A~0~*T~0~(x)+A~1~*T~1~(x) ... +A~n-1~]*T~n-1~(x)]
 where A~i~ are the Chebychev coefficients listed below and x= Fcalc/Fmax
 Method = Robust Weighting (Prince, 1982)
 W = [weight] * [1-(deltaF/6*sigmaF)^2^]^2^
 A~i~ are:
 0.490 0.521 0.215
;
_refine_ls_weighting_scheme calc
_refine_ls_wR_factor_all 0.0630
_refine_ls_wR_factor_gt 0.0517
_refine_ls_wR_factor_ref 0.0517
_reflns_number_gt 4671
_reflns_number_total 6228
_reflns_threshold_expression I>2.0\s(I)
_cod_data_source_file gp5020.cif
_cod_data_source_block I
_cod_original_sg_symbol_H-M 'P b c a '
_cod_database_code 2104072

loop_
_symmetry_equiv_pos_as_xyz
x,y,z
-x,-y,-z
-x+1/2,y+1/2,z
x+1/2,-y+1/2,-z
x,-y+1/2,z+1/2
-x,y+1/2,-z+1/2
-x+1/2,-y,z+1/2
x+1/2,y,-z+1/2

loop_
_atom_site_type_symbol
_atom_site_label
_atom_site_fract_x
_atom_site_fract_y
_atom_site_fract_z
_atom_site_U_iso_or_equiv
_atom_site_adp_type
_atom_site_occupancy
O O1 0.20146(6) 0.26635(4) 0.34674(3) 0.0191 Uani 1.0000
P P2 0.27888(2) 0.184807(17) 0.324450(11) 0.0160 Uani 1.0000
N N3 0.15860(6) 0.11694(5) 0.33016(3) 0.0154 Uani 1.0000
C C4 0.03773(5) 0.16098(5) 0.34174(3) 0.0141 Uani 1.0000
C C5 0.06840(5) 0.25675(5) 0.33148(4) 0.0159 Uani 1.0000
O O6 0.34005(6) 0.19264(5) 0.26596(3) 0.0230 Uani 1.0000
C C7 0.15291(7) 0.03521(5) 0.29651(4) 0.0185 Uani 1.0000
C C8 0.04833(4) -0.02094(4) 0.32232(3) 0.0243 Uani 1.0000
C C9 0.12636(4) 0.05319(4) 0.23100(3) 0.0233 Uani 1.0000
C C10 0.27949(4) -0.01118(4) 0.30347(4) 0.0286 Uani 1.0000
C C11 0.39522(5) 0.17025(5) 0.38171(4) 0.0242 Uani 1.0000
C C12 0.50525(4) 0.23301(4) 0.37534(4) 0.0299 Uani 1.0000
C C13 -0.01815(6) 0.14236(5) 0.40205(4) 0.0148 Uani 1.0000
C C14 0.05647(6) 0.12382(5) 0.45115(4) 0.0208 Uani 1.0000
C C15 0.00059(6) 0.11188(5) 0.50639(4) 0.0264 Uani 1.0000
C C16 -0.12979(6) 0.11829(5) 0.51322(4) 0.0250 Uani 1.0000
C C17 -0.20476(6) 0.13579(5) 0.46432(4) 0.0222 Uani 1.0000
C C18 -0.14936(5) 0.14741(5) 0.40907(4) 0.0184 Uani 1.0000
C C19 -0.01076(7) 0.31753(5) 0.36688(4) 0.0165 Uani 1.0000
C C20 0.03056(6) 0.34779(5) 0.42134(4) 0.0235 Uani 1.0000
C C21 -0.04800(6) 0.39979(5) 0.45509(4) 0.0292 Uani 1.0000
C C22 -0.16764(6) 0.42159(5) 0.43454(5) 0.0299 Uani 1.0000
C C23 -0.20932(6) 0.39115(5) 0.38023(4) 0.0284 Uani 1.0000
C C24 -0.13078(6) 0.33921(5) 0.34610(4) 0.0225 Uani 1.0000
H H25 -0.0235 0.1448 0.3124 0.0500 Uiso 1.0000
H H26 0.0570 0.2680 0.2901 0.0500 Uiso 1.0000
H H27 0.4271 0.1131 0.3803 0.0500 Uiso 1.0000
H H28 0.3567 0.1802 0.4193 0.0500 Uiso 1.0000
H H29 0.4748 0.2894 0.3748 0.0500 Uiso 1.0000
H H30 0.5614 0.2264 0.4083 0.0500 Uiso 1.0000
H H31 0.5505 0.2238 0.3385 0.0500 Uiso 1.0000
H H32 0.3477 0.0215 0.2868 0.0500 Uiso 1.0000
H H33 0.2725 -0.0630 0.2821 0.0500 Uiso 1.0000
H H34 0.2947 -0.0235 0.3435 0.0500 Uiso 1.0000
H H35 0.1980 0.0807 0.2139 0.0500 Uiso 1.0000
H H36 0.1106 0.0023 0.2113 0.0500 Uiso 1.0000
H H37 0.0555 0.0885 0.2274 0.0500 Uiso 1.0000
H H38 0.0622 -0.0301 0.3627 0.0500 Uiso 1.0000
H H39 -0.0335 0.0033 0.3164 0.0500 Uiso 1.0000
H H40 0.0531 -0.0744 0.3031 0.0500 Uiso 1.0000
H H41 0.1439 0.1186 0.4467 0.0500 Uiso 1.0000
H H42 0.0511 0.0968 0.5394 0.0500 Uiso 1.0000
H H43 -0.1666 0.1105 0.5503 0.0500 Uiso 1.0000
H H44 -0.2908 0.1394 0.4686 0.0500 Uiso 1.0000
H H45 -0.1995 0.1613 0.3764 0.0500 Uiso 1.0000
H H46 -0.1565 0.3177 0.3113 0.0500 Uiso 1.0000
H H47 -0.2872 0.4046 0.3667 0.0500 Uiso 1.0000
H H48 -0.2180 0.4567 0.4573 0.0500 Uiso 1.0000
H H49 -0.0212 0.4193 0.4915 0.0500 Uiso 1.0000
H H50 0.1112 0.3340 0.4346 0.0500 Uiso 1.0000

loop_
_atom_site_aniso_label
_atom_site_aniso_U_11
_atom_site_aniso_U_22
_atom_site_aniso_U_33
_atom_site_aniso_U_12
_atom_site_aniso_U_13
_atom_site_aniso_U_23
O1 0.01197(7) 0.02140(9) 0.02380(9) 0.00045(9) 0.00212(9) -0.00062(9)
P2 0.01047(6) 0.02233(7) 0.01516(7) 0.00164(6) 0.00186(6) 0.00170(6)
N3 0.01180(7) 0.01935(9) 0.01509(9) 0.00216(9) 0.00222(9) 0.00071(9)
C4 0.01089(7) 0.01962(9) 0.01166(9) 0.00192(9) 0.00088(9) 0.00096(9)
C5 0.01260(7) 0.02025(9) 0.01478(9) 0.00231(9) 0.00112(9) 0.00272(9)
O6 0.01727(7) 0.03161(9) 0.02005(9) 0.00062(9) 0.00755(9) 0.00340(9)
C7 0.01707(7) 0.01956(9) 0.01876(9) 0.00228(9) 0.00370(9) -0.00010(9)
C8 0.02436(7) 0.02216(9) 0.02642(9) -0.00229(9) 0.00471(9) 0.00206(9)
C9 0.02626(7) 0.02744(9) 0.01630(9) 0.00026(9) 0.00373(9) -0.00290(9)
C10 0.02264(7) 0.02454(9) 0.03856(10) 0.00774(9) 0.00336(9) 0.00052(9)
C11 0.01570(7) 0.03357(9) 0.02339(9) 0.00302(9) -0.00415(9) 0.00190(9)
C12 0.01659(7) 0.03512(10) 0.03811(10) -0.00085(9) -0.00507(9) -0.00560(9)
C13 0.01286(7) 0.01897(9) 0.01266(9) 0.00077(9) 0.00081(9) 0.00141(9)
C14 0.01406(7) 0.03414(9) 0.01418(9) 0.00420(9) 0.00078(9) 0.00454(9)
C15 0.02026(7) 0.04497(10) 0.01404(9) 0.00709(9) 0.00130(9) 0.00670(9)
C16 0.02120(7) 0.03760(10) 0.01611(9) 0.00363(9) 0.00556(9) 0.00576(9)
C17 0.01380(7) 0.03351(9) 0.01920(9) 0.00096(9) 0.00466(9) 0.00355(9)
C18 0.01260(7) 0.02742(9) 0.01512(9) -0.00017(9) 0.00049(9) 0.00171(9)
C19 0.01417(7) 0.01757(9) 0.01789(9) 0.00135(9) 0.00227(9) 0.00206(9)
C20 0.01888(7) 0.02824(9) 0.02333(9) -0.00113(9) 0.00083(9) -0.00585(9)
C21 0.02826(7) 0.02801(9) 0.03129(9) -0.00291(9) 0.00766(9) -0.01001(9)
C22 0.02754(7) 0.02284(9) 0.03938(10) 0.00372(9) 0.01536(9) -0.00148(9)
C23 0.02037(7) 0.02922(9) 0.03549(10) 0.00918(9) 0.00734(9) 0.00759(9)
C24 0.01727(7) 0.02677(9) 0.02338(9) 0.00599(9) 0.00115(9) 0.00522(9)

loop_
_atom_type_symbol
_atom_type_scat_dispersion_real
_atom_type_scat_dispersion_imag
_atom_type_scat_source
C 0.0010 0.0007
;
International Tables Vol C 4.2.6.8 and 6.1.1.4,
dispersion factors from Interpolated values from CXRO/LLNL data
;
H 0.0000 0.0000
;
International Tables Vol C 4.2.6.8 and 6.1.1.4,
dispersion factors from Interpolated values from CXRO/LLNL data
;
N 0.0028 0.0016
;
International Tables Vol C 4.2.6.8 and 6.1.1.4,
dispersion factors from Interpolated values from CXRO/LLNL data
;
O 0.0046 0.0029
;
International Tables Vol C 4.2.6.8 and 6.1.1.4,
dispersion factors from Interpolated values from CXRO/LLNL data
;
P 0.0561 0.0483
;
International Tables Vol C 4.2.6.8 and 6.1.1.4,
dispersion factors from Interpolated values from CXRO/LLNL data
;

loop_
_geom_angle_atom_site_label_1
_geom_angle_atom_site_label_2
_geom_angle_atom_site_label_3
_geom_angle
_geom_angle_publ_flag
P2 O1 C5 109.47(5) yes
O1 P2 N3 95.90(4) yes
O1 P2 O6 115.91(4) yes
N3 P2 O6 117.12(4) yes
O1 P2 C11 102.86(4) yes
N3 P2 C11 112.43(4) yes
O6 P2 C11 111.02(4) yes
P2 N3 C4 111.71(5) yes
P2 N3 C7 122.95(5) yes
C4 N3 C7 117.43(6) yes
N3 C4 C5 104.46(5) yes
N3 C4 C13 113.89(6) yes
C5 C4 C13 113.69(6) yes
N3 C4 H25 109.4 no
C5 C4 H25 107.1 no
C13 C4 H25 108.0 no
C4 C5 O1 105.39(5) yes
C4 C5 C19 114.97(6) yes
O1 C5 C19 110.09(6) yes
C4 C5 H26 107.3 no
O1 C5 H26 109.4 no
C19 C5 H26 109.5 no
N3 C7 C8 109.40(6) yes
N3 C7 C9 109.86(7) yes
C8 C7 C9 110.14(6) yes
N3 C7 C10 108.88(6) yes
C8 C7 C10 108.25(6) yes
C9 C7 C10 110.28(6) yes
C7 C8 H38 110.4 no
C7 C8 H39 111.5 no
H38 C8 H39 110.0 no
C7 C8 H40 107.5 no
H38 C8 H40 107.5 no
H39 C8 H40 109.9 no
C7 C9 H35 109.4 no
C7 C9 H36 109.6 no
H35 C9 H36 109.8 no
C7 C9 H37 109.8 no
H35 C9 H37 109.1 no
H36 C9 H37 109.1 no
C7 C10 H32 110.9 no
C7 C10 H33 106.9 no
H32 C10 H33 108.5 no
C7 C10 H34 110.3 no
H32 C10 H34 111.1 no
H33 C10 H34 109.0 no
P2 C11 C12 111.48(5) yes
P2 C11 H27 109.5 no
C12 C11 H27 109.7 no
P2 C11 H28 109.3 no
C12 C11 H28 107.5 no
H27 C11 H28 109.3 no
C11 C12 H29 110.6 no
C11 C12 H30 108.9 no
H29 C12 H30 108.9 no
C11 C12 H31 110.9 no
H29 C12 H31 107.2 no
H30 C12 H31 110.4 no
C4 C13 C14 122.68(6) yes
C4 C13 C18 118.50(7) yes
C14 C13 C18 118.77(7) yes
C13 C14 C15 120.34(6) yes
C13 C14 H41 119.4 no
C15 C14 H41 120.2 no
C14 C15 C16 120.57(7) yes
C14 C15 H42 120.2 no
C16 C15 H42 119.2 no
C15 C16 C17 119.34(7) yes
C15 C16 H43 120.2 no
C17 C16 H43 120.4 no
C16 C17 C18 120.24(6) yes
C16 C17 H44 119.5 no
C18 C17 H44 120.2 no
C13 C18 C17 120.72(7) yes
C13 C18 H45 118.9 no
C17 C18 H45 120.3 no
C5 C19 C20 121.14(6) yes
C5 C19 C24 118.77(8) yes
C20 C19 C24 119.97(7) yes
C19 C20 C21 120.07(7) yes
C19 C20 H50 119.6 no
C21 C20 H50 120.3 no
C20 C21 C22 120.14(8) yes
C20 C21 H49 120.2 no
C22 C21 H49 119.6 no
C21 C22 C23 119.88(7) yes
C21 C22 H48 119.0 no
C23 C22 H48 121.2 no
C22 C23 C24 120.23(7) yes
C22 C23 H47 120.5 no
C24 C23 H47 119.3 no
C23 C24 C19 119.70(8) yes
C23 C24 H46 121.8 no
C19 C24 H46 118.5 no

loop_
_geom_bond_atom_site_label_1
_geom_bond_atom_site_label_2
_geom_bond_distance
_geom_bond_publ_flag
O1 P2 1.6030(7) yes
O1 C5 1.4520(8) yes
P2 N3 1.6632(7) yes
P2 O6 1.4772(7) yes
P2 C11 1.7984(8) yes
N3 C4 1.4739(9) yes
N3 C7 1.4969(12) yes
C4 C5 1.5602(10) yes
C4 C13 1.5147(11) yes
C4 H25 0.959 no
C5 C19 1.5012(11) yes
C5 H26 0.961 no
C7 C8 1.5290(10) yes
C7 C9 1.5347(12) yes
C7 C10 1.5291(9) yes
C8 H38 0.937 no
C8 H39 0.953 no
C8 H40 0.949 no
C9 H35 0.953 no
C9 H36 0.932 no
C9 H37 0.935 no
C10 H32 0.961 no
C10 H33 0.951 no
C10 H34 0.939 no
C11 C12 1.5306(8) yes
C11 H27 0.962 no
C11 H28 0.956 no
C12 H29 0.944 no
C12 H30 0.957 no
C12 H31 0.972 no
C13 C14 1.3920(11) yes
C13 C18 1.3940(9) yes
C14 C15 1.3944(11) yes
C14 H41 0.931 no
C15 C16 1.3863(9) yes
C15 H42 0.948 no
C16 C17 1.3871(11) yes
C16 H43 0.932 no
C17 C18 1.3918(11) yes
C17 H44 0.914 no
C18 H45 0.935 no
C19 C20 1.3912(12) yes
C19 C24 1.3919(10) yes
C20 C21 1.3926(11) yes
C20 H50 0.927 no
C21 C22 1.3870(10) yes
C21 H49 0.924 no
C22 C23 1.3901(14) yes
C22 H48 0.923 no
C23 C24 1.3968(11) yes
C23 H47 0.902 no
C24 H46 0.898 no

loop_
_geom_hbond_atom_site_label_D
_geom_hbond_atom_site_label_H
_geom_hbond_atom_site_label_A
_geom_hbond_site_symmetry_A
_geom_hbond_distance_DH
_geom_hbond_distance_HA
_geom_hbond_distance_DA
_geom_hbond_angle_DHA
_geom_hbond_publ_flag
C4 H25 O6 8_455 0.9600 2.4000 3.244(2) 146.00 yes
